data_7243378
loop_
_publ_author_name
'Saunders, Lucy K.'
'Pallipurath, Anuradha R.'
'Gutmann, Matthias J.'
'Nowell, Harriott'
'Zhang, Ningjin'
'Allan, David R.'

_publ_section_title
;
 A quantum crystallographic approach to short hydrogen bonds.
;
_journal_issue 35
_journal_name_full CrystEngComm
_journal_page_first 6180
_journal_page_last 6190
_journal_paper_doi 10.1039/d1ce00355k
_journal_volume 23
_journal_year 2021
_chemical_formula_moiety '2(C7 H4 N2 O6), 2(C3 H8 N2 O1)'
_chemical_formula_sum 'C20 H24 N8 O14'
_chemical_formula_weight 600.47
_chemical_name_systematic 'N,N-dimethylurea 3,5-dinitrobenzoic acid 2:2'
_space_group_crystal_system monoclinic
_space_group_IT_number 15
_space_group_name_Hall '-C 2yc'
_space_group_name_H-M_alt 'C 1 2/c 1'
_atom_sites_solution_hydrogens mixed
_atom_sites_solution_primary direct
_audit_creation_method SHELXL-2018/3
_audit_update_record
;
2021-03-05 deposited with the CCDC.	2021-07-26 downloaded from the CCDC.
;
_cell_angle_alpha 90
_cell_angle_beta 92.5110(4)
_cell_angle_gamma 90
_cell_formula_units_Z 8
_cell_length_a 28.37830(10)
_cell_length_b 6.0988(3)
_cell_length_c 29.79980(10)
_cell_measurement_reflns_used 69509
_cell_measurement_temperature 100(2)
_cell_measurement_theta_max 46.27331728763817
_cell_measurement_theta_min 1.3196843649799979
_cell_volume 5152.6(3)
_computing_cell_refinement 'DIALS 2theta refinement, DIALS 1.14.9-g0c59d74b8-release'
_computing_data_collection 'GDA - generic data acquisition software'
_computing_data_reduction
;
DIALS 1.14.9-g0c59d74b8-release (Winter, G. et al., 2018)
;
_computing_molecular_graphics MercuryTM
_computing_structure_refinement 'Volkov et al, (2006)'
_computing_structure_solution SHELXS-2014
_diffrn_ambient_temperature 100(2)
_diffrn_detector 'Photon counting pixel array'
_diffrn_detector_type 'Dectris PILATUS 2M'
_diffrn_measured_fraction_theta_full 1.000
_diffrn_measured_fraction_theta_max 0.989
_diffrn_measurement_device 'Fixed \c 3-circle diffractometer'
_diffrn_measurement_device_type 'Fluid Film Devices'
_diffrn_measurement_method 'shutterless scans'
_diffrn_measurement_specimen_support 'MiTeGen MicroMount'
_diffrn_radiation_monochromator 'Silicon 111'
_diffrn_radiation_wavelength 0.6889
_diffrn_reflns_av_R_equivalents 0.0457
_diffrn_reflns_av_unetI/netI 0.0386
_diffrn_reflns_Laue_measured_fraction_full 1.000
_diffrn_reflns_Laue_measured_fraction_max 0.989
_diffrn_reflns_limit_h_max 59
_diffrn_reflns_limit_h_min -59
_diffrn_reflns_limit_k_max 12
_diffrn_reflns_limit_k_min 0
_diffrn_reflns_limit_l_max 62
_diffrn_reflns_limit_l_min 0
_diffrn_reflns_number 24742
_diffrn_reflns_point_group_measured_fraction_full 1.000
_diffrn_reflns_point_group_measured_fraction_max 0.989
_diffrn_reflns_theta_full 24.415
_diffrn_reflns_theta_max 46.348
_diffrn_reflns_theta_min 1.326
_diffrn_source Synchrotron
_diffrn_source_details 'Allan et al. (2017)'
_diffrn_source_type 'Diamond Light Source Beamline I19-1'
_exptl_absorpt_coefficient_mu 0.081
_exptl_absorpt_correction_T_max 1.069
_exptl_absorpt_correction_T_min 0.945
_exptl_absorpt_correction_type multi-scan
_exptl_absorpt_process_details
;
 R.H. Blessing, Acta Cryst. (1995), A51, 33-38
;
_exptl_crystal_colour colourless
_exptl_crystal_density_diffrn 1.548
_exptl_crystal_density_meas ?
_exptl_crystal_description needle
_exptl_crystal_F_000 2496
_exptl_crystal_size_max 0.055
_exptl_crystal_size_mid 0.052
_exptl_crystal_size_min 0.025
_refine_diff_density_max 0.208
_refine_diff_density_min -0.205
_refine_diff_density_rms 0.032
_refine_ls_extinction_method none
_refine_ls_goodness_of_fit_ref 1.028
_refine_ls_matrix_type full
_refine_ls_number_parameters 660
_refine_ls_number_reflns 17021
_refine_ls_number_restraints 0
_refine_ls_R_factor_all 0.054
_refine_ls_R_factor_gt 0.025
_refine_ls_R_Fsqd_factor 0.025
_refine_ls_shift/su_max 0
_refine_ls_structure_factor_coef Fsqd
_refine_ls_weighting_details
;
calc w2 = 1/[s^2^(Fo^2^)]
;
_refine_ls_weighting_scheme calc
_refine_ls_wR_factor_ref 0.053
_reflns_Friedel_coverage 0.000
_reflns_number_gt 17021
_reflns_number_total 24742
_reflns_threshold_expression 'I > 2\s(I)'
_cod_data_source_file d1ce00355k2.cif
_cod_data_source_block system3_XD
_cod_depositor_comments
;
The following automatic conversions were performed:

data item '_exptl_crystal_density_meas' value 'not measured' was
changed to '?' -- the value is perceived as not measured.

Automatic conversion script
Id: cif_fix_values 7556 2019-12-06 15:28:31Z antanas 

 Adding full bibliography for 7243373--7243378.cif.
;
_cod_original_cell_volume 5152.6(3
_cod_original_sg_symbol_H-M 'C 2/c'
_cod_database_code 7243378
_shelx_shelxl_version_number 2018/3
_shelx_space_group_comment
;
The symmetry employed for this shelxl refinement is uniquely defined
by the following loop, which should always be used as a source of
symmetry information in preference to the above space-group names.
They are only intended as comments.
;
_shelx_estimated_absorpt_t_min 0.995
_shelx_estimated_absorpt_t_max 0.998
_exptl_sortav_scale_factor_max 1.952
_exptl_sortav_scale_factor_min 0.191
_atom_site_anharm_details
;
The atomic anharmonic pdf is approximated by a Gram-Charlier expansion
about the harmonic pdf, according to the expression :
      P(u) = (1 + Cijk*Hijk/3! + Dijkl*Hijkl/4!)*P(0)
The coefficients Cijk and Dijkl are refined in the least squares procedure.
The reported coefficients Cijk are multiplied by 1000 and Dijkl by 10000.
;

loop_
_space_group_symop_id
_space_group_symop_operation_xyz
1 +X,+Y,+Z
2 -X,+Y,1/2-Z
3 -X,-Y,-Z
4 +X,-Y,1/2+Z
5 1/2+X,1/2+Y,+Z
6 1/2-X,1/2-Y,-Z
7 1/2-X,1/2+Y,1/2-Z
8 1/2+X,1/2-Y,1/2+Z

loop_
_atom_local_axes_atom_label
_atom_local_axes_atom0
_atom_local_axes_ax1
_atom_local_axes_atom1
_atom_local_axes_atom2
_atom_local_axes_ax2
O(1) C(1) X O(1) H(1) Y
O(2) C(1) Z O(2) O(1) Y
O(5) N(2) Z O(5) O(6) Y
O(3) N(1) Z O(3) O(4) Y
O(6) N(2) Z O(6) O(5) Y
O(4) N(1) Z O(4) O(3) Y
O(9) C(8) X O(9) H(9) Y
O(10) C(8) Z O(10) O(9) Y
O(8) N(3) Z O(8) O(7) Y
O(7) N(3) Z O(7) O(8) Y
O(12) N(4) Z O(12) O(11) Y
O(11) N(4) Z O(11) O(12) Y
O(14) C(18) Z O(14) N(7) Y
O(13) C(15) Z O(13) N(6) Y
N(2) C(2) Z N(2) O(6) Y
N(1) C(4) Z N(1) O(3) Y
N(3) C(9) Z N(3) O(8) Y
N(4) C(11) Z N(4) O(11) Y
N(7) C(18) X N(7) C(19) Y
N(8) C(18) Z N(8) H(8B) Y
N(5) C(15) Z N(5) H(5A) Y
N(6) C(15) X N(6) C(16) Y
C(6) C(7) X C(6) C(5) Y
C(4) N(1) Z C(4) C(5) Y
C(5) C(4) X C(5) C(6) Y
C(3) DUM1 Z C(3) C(2) Y
C(2) N(2) Z C(2) C(7) Y
C(1) O(2) X C(1) O(1) Y
C(7) C(2) X C(7) C(6) Y
C(14) C(9) X C(14) C(13) Y
C(12) C(11) X C(12) C(13) Y
C(8) O(10) X C(8) O(9) Y
C(9) N(3) Z C(9) C(10) Y
C(13) C(12) X C(13) C(14) Y
C(10) DUM2 Z C(10) C(9) Y
C(11) N(4) Z C(11) C(12) Y
C(18) O(14) X C(18) N(7) Y
C(20) N(7) Z C(20) H(20B) Y
C(19) N(7) Z C(19) H(19A) Y
C(15) O(13) X C(15) N(6) Y
C(16) N(6) Z C(16) H(16C) Y
C(17) N(6) Z C(17) H(17C) Y
H(5) C(5) Z H(5) C(4) Y
H(7) C(7) Z H(7) C(2) Y
H(12) C(12) Z H(12) C(11) Y
H(3) C(3) Z H(3) C(2) Y
H(14) C(14) Z H(14) C(9) Y
H(8A) N(8) Z H(8A) H(8B) Y
H(10) C(10) Z H(10) C(9) Y
H(5B) N(5) Z H(5B) H(5A) Y
H(5A) N(5) Z H(5A) H(5B) Y
H(20B) C(20) Z H(20B) N(7) Y
H(19A) C(19) Z H(19A) N(7) Y
H(8B) N(8) Z H(8B) H(8A) Y
H(20A) C(20) Z H(20A) N(7) Y
H(19C) C(19) Z H(19C) N(7) Y
H(19B) C(19) Z H(19B) N(7) Y
H(20C) C(20) Z H(20C) N(7) Y
H(1) O(1) Z H(1) C(1) Y
H(16C) C(16) Z H(16C) N(6) Y
H(16B) C(16) Z H(16B) N(6) Y
H(16A) C(16) Z H(16A) N(6) Y
H(9) O(9) Z H(9) C(8) Y
H(17A) C(17) Z H(17A) N(6) Y
H(17B) C(17) Z H(17B) N(6) Y
H(17C) C(17) Z H(17C) N(6) Y

loop_
_atom_rho_multipole_atom_label
_atom_rho_multipole_coeff_Pv
_atom_rho_multipole_coeff_P00
_atom_rho_multipole_coeff_P11
_atom_rho_multipole_coeff_P1-1
_atom_rho_multipole_coeff_P10
_atom_rho_multipole_coeff_P20
_atom_rho_multipole_coeff_P21
_atom_rho_multipole_coeff_P2-1
_atom_rho_multipole_coeff_P22
_atom_rho_multipole_coeff_P2-2
_atom_rho_multipole_coeff_P30
_atom_rho_multipole_coeff_P31
_atom_rho_multipole_coeff_P3-1
_atom_rho_multipole_coeff_P32
_atom_rho_multipole_coeff_P3-2
_atom_rho_multipole_coeff_P33
_atom_rho_multipole_coeff_P3-3
_atom_rho_multipole_coeff_P40
_atom_rho_multipole_coeff_P41
_atom_rho_multipole_coeff_P4-1
_atom_rho_multipole_coeff_P42
_atom_rho_multipole_coeff_P4-2
_atom_rho_multipole_coeff_P43
_atom_rho_multipole_coeff_P4-3
_atom_rho_multipole_coeff_P44
_atom_rho_multipole_coeff_P4-4
_atom_rho_multipole_kappa
_atom_rho_multipole_kappa_prime0
_atom_rho_multipole_kappa_prime1
_atom_rho_multipole_kappa_prime2
_atom_rho_multipole_kappa_prime3
_atom_rho_multipole_kappa_prime4
_atom_rho_multipole_radial_slater_n0
_atom_rho_multipole_radial_slater_zeta0
_atom_rho_multipole_radial_slater_n1
_atom_rho_multipole_radial_slater_zeta1
_atom_rho_multipole_radial_slater_n2
_atom_rho_multipole_radial_slater_zeta2
_atom_rho_multipole_radial_slater_n3
_atom_rho_multipole_radial_slater_zeta3
_atom_rho_multipole_radial_slater_n4
_atom_rho_multipole_radial_slater_zeta4
O(1) 6.053(18) 0 -0.054(10) -0.062(10) 0 -0.037(12) 0 0 -0.057(11) 0.036(11) 0 0.024(8) -0.021(7) 0 0 0.055(7) -0.012(7) 0.022(10) 0 0 -0.003(10) 0.002(10) 0 0 -0.005(8) 0.007(8) 1.001632 1.113461 1.113461 1.113461 1.113461 1.113461 2 4.466 2 4.466 2 4.466 3 4.466 4 4.466
O(2) 6.118(19) 0 0 0 -0.022(11) 0.003(14) 0 0 -0.102(12) 0 -0.001(9) 0 0 0.035(8) 0 0 0 -0.033(11) 0 0 0.005(11) 0 0 0 0.001(10) 0 1.003017 1.109004 1.109004 1.109004 1.109004 1.109004 2 4.466 2 4.466 2 4.466 3 4.466 4 4.466
O(5) 6.107(7) 0 0 0 -0.046(5) -0.077(6) 0 0 -0.119(5) 0 0.062(4) 0 0 0.029(4) 0 0 0 0.027(5) 0 0 -0.003(4) 0 0 0 0.006(4) 0 1.000254 1.037783 1.037783 1.037783 1.037783 1.037783 2 4.466 2 4.466 2 4.466 3 4.466 4 4.466
O(3) 6.107 0 0 0 -0.0459 -0.0767 0 0 -0.1191 0 0.0618 0 0 0.0293 0 0 0 0.0267 0 0 -0.003 0 0 0 0.0063 0 1.000254 1.037783 1.037783 1.037783 1.037783 1.037783 2 4.466 2 4.466 2 4.466 3 4.466 4 4.466
O(6) 6.107 0 0 0 -0.0459 -0.0767 0 0 -0.1191 0 0.0618 0 0 0.0293 0 0 0 0.0267 0 0 -0.003 0 0 0 0.0063 0 1.000254 1.037783 1.037783 1.037783 1.037783 1.037783 2 4.466 2 4.466 2 4.466 3 4.466 4 4.466
O(4) 6.107 0 0 0 -0.0459 -0.0767 0 0 -0.1191 0 0.0618 0 0 0.0293 0 0 0 0.0267 0 0 -0.003 0 0 0 0.0063 0 1.000254 1.037783 1.037783 1.037783 1.037783 1.037783 2 4.466 2 4.466 2 4.466 3 4.466 4 4.466
O(9) 6.107(18) 0 -0.038(11) -0.009(10) 0 -0.023(13) 0 0 -0.043(11) 0.012(11) 0 0.033(8) -0.017(7) 0 0 0.058(7) 0.002(7) -0.018(11) 0 0 0.013(10) 0.013(10) 0 0 -0.005(9) 0.009(9) 1.001632 1.113461 1.113461 1.113461 1.113461 1.113461 2 4.466 2 4.466 2 4.466 3 4.466 4 4.466
O(10) 6.091(18) 0 0 0 -0.074(10) 0.007(12) 0 0 -0.086(12) 0 0.029(8) 0 0 0.047(8) 0 0 0 -0.004(10) 0 0 0.010(10) 0 0 0 0.011(9) 0 1.003017 1.109004 1.109004 1.109004 1.109004 1.109004 2 4.466 2 4.466 2 4.466 3 4.466 4 4.466
O(8) 6.107 0 0 0 -0.0459 -0.0767 0 0 -0.1191 0 0.0618 0 0 0.0293 0 0 0 0.0267 0 0 -0.003 0 0 0 0.0063 0 1.000254 1.037783 1.037783 1.037783 1.037783 1.037783 2 4.466 2 4.466 2 4.466 3 4.466 4 4.466
O(7) 6.107 0 0 0 -0.0459 -0.0767 0 0 -0.1191 0 0.0618 0 0 0.0293 0 0 0 0.0267 0 0 -0.003 0 0 0 0.0063 0 1.000254 1.037783 1.037783 1.037783 1.037783 1.037783 2 4.466 2 4.466 2 4.466 3 4.466 4 4.466
O(12) 6.107 0 0 0 -0.0459 -0.0767 0 0 -0.1191 0 0.0618 0 0 0.0293 0 0 0 0.0267 0 0 -0.003 0 0 0 0.0063 0 1.000254 1.037783 1.037783 1.037783 1.037783 1.037783 2 4.466 2 4.466 2 4.466 3 4.466 4 4.466
O(11) 6.107 0 0 0 -0.0459 -0.0767 0 0 -0.1191 0 0.0618 0 0 0.0293 0 0 0 0.0267 0 0 -0.003 0 0 0 0.0063 0 1.000254 1.037783 1.037783 1.037783 1.037783 1.037783 2 4.466 2 4.466 2 4.466 3 4.466 4 4.466
O(14) 6.114(16) 0 0 0 -0.063(9) -0.048(11) 0 0 -0.026(12) 0 -0.001(8) 0 0 0.060(8) 0 0 0 -0.003(10) 0 0 0.006(10) 0 0 0 0.027(9) 0 1.003017 1.109004 1.109004 1.109004 1.109004 1.109004 2 4.466 2 4.466 2 4.466 3 4.466 4 4.466
O(13) 6.052(17) 0 0 0 -0.095(11) -0.054(13) 0 0 -0.044(12) 0 -0.002(9) 0 0 0.051(8) 0 0 0 -0.007(11) 0 0 0.002(10) 0 0 0 0.023(9) 0 1.003017 1.109004 1.109004 1.109004 1.109004 1.109004 2 4.466 2 4.466 2 4.466 3 4.466 4 4.466
N(2) 4.952(11) 0 0 0 0.049(7) 0.100(6) 0 0 -0.163(7) 0 0.261(8) 0 0 0.178(8) 0 0 0 0.090(9) 0 0 0.028(8) 0 0 0 0.024(8) 0 0.998662 0.839998 0.839998 0.839998 0.839998 0.839998 2 3.83936 2 3.83936 2 3.83936 3 3.83936 4 3.83936
N(1) 4.9515 0 0 0 0.0488 0.0998 0 0 -0.1628 0 0.2611 0 0 0.1778 0 0 0 0.09 0 0 0.0281 0 0 0 0.0236 0 0.998662 0.839998 0.839998 0.839998 0.839998 0.839998 2 3.83936 2 3.83936 2 3.83936 3 3.83936 4 3.83936
N(3) 4.9515 0 0 0 0.0488 0.0998 0 0 -0.1628 0 0.2611 0 0 0.1778 0 0 0 0.09 0 0 0.0281 0 0 0 0.0236 0 0.998662 0.839998 0.839998 0.839998 0.839998 0.839998 2 3.83936 2 3.83936 2 3.83936 3 3.83936 4 3.83936
N(4) 4.9515 0 0 0 0.0488 0.0998 0 0 -0.1628 0 0.2611 0 0 0.1778 0 0 0 0.09 0 0 0.0281 0 0 0 0.0236 0 0.998662 0.839998 0.839998 0.839998 0.839998 0.839998 2 3.83936 2 3.83936 2 3.83936 3 3.83936 4 3.83936
N(7) 5.024(15) 0 0.005(8) -0.034(6) 0 0.005(8) 0 0 -0.010(7) -0.018(7) 0 0.015(7) 0.010(6) 0 0 0.128(6) 0.002(6) 0.054(9) 0 0 -0.003(8) 0.008(8) 0 0 -0.002(7) -0.020(7) 1.006078 1.094502 1.094502 1.094502 1.094502 1.094502 2 3.83936 2 3.83936 2 3.83936 3 3.83936 4 3.83936
N(8) 4.74(2) 0 0 0 0.046(9) -0.010(9) 0 0 -0.000(8) 0.008(7) 0.099(8) 0 0 0.129(7) 0.009(6) 0 0 -0.033(9) 0 0 -0.024(8) 0.000(8) 0 0 0.024(8) 0.014(7) 1.015331 1.041506 1.041506 1.041506 1.041506 1.041506 2 3.83936 2 3.83936 2 3.83936 3 3.83936 4 3.83936
N(5) 4.7431 0 0 0 0.0462 -0.0096 0 0 -0.0001 0.0079 0.0987 0 0 0.129 0.0089 0 0 -0.033 0 0 -0.024 0.0002 0 0 0.0244 0.0141 1.015331 1.041506 1.041506 1.041506 1.041506 1.041506 2 3.83936 2 3.83936 2 3.83936 3 3.83936 4 3.83936
N(6) 5.0244 0 0.0051 -0.0336 0 0.0048 0 0 -0.0102 -0.0181 0 0.0151 0.0096 0 0 0.1282 0.0019 0.054 0 0 -0.003 0.0078 0 0 -0.0022 -0.0199 1.006078 1.094502 1.094502 1.094502 1.094502 1.094502 2 3.83936 2 3.83936 2 3.83936 3 3.83936 4 3.83936
C(6) 4.01(3) 0 -0.011(10) 0.036(12) 0 -0.171(11) 0 0 0.001(10) -0.002(11) 0 0.011(10) 0.016(10) 0 0 0.215(13) 0.002(10) 0.001(14) 0 0 0.009(12) 0.002(14) 0 0 0.023(13) 0.015(15) 1.014566 1 1 1 1 1 2 3.1762 2 3.1762 2 3.1762 3 3.1762 4 3.1762
C(4) 3.981(16) 0 0 0 -0.155(8) -0.058(6) 0 0 -0.160(7) 0 0.218(7) 0 0 0.130(7) 0 0 0 -0.013(9) 0 0 -0.029(9) 0 0 0 0.007(8) 0 1.01374 1 1 1 1 1 2 3.1762 2 3.1762 2 3.1762 3 3.1762 4 3.1762
C(5) 3.934(17) 0 -0.016(7) 0.025(8) 0 -0.212(7) 0 0 -0.012(7) -0.011(7) 0 0.022(6) 0.045(6) 0 0 0.239(7) -0.006(7) 0.029(8) 0 0 0.013(8) -0.028(8) 0 0 -0.020(8) -0.022(8) 1.02002 1 1 1 1 1 2 3.1762 2 3.1762 2 3.1762 3 3.1762 4 3.1762
C(3) 3.926(19) 0 0 0 -0.006(10) 0.116(8) 0 0 -0.160(8) 0 -0.200(8) 0 0 -0.103(8) 0 0 0 0.054(11) 0 0 -0.010(10) 0 0 0 0.017(9) 0 1.019947 1 1 1 1 1 2 3.1762 2 3.1762 2 3.1762 3 3.1762 4 3.1762
C(2) 3.9807 0 0 0 -0.1548 -0.0577 0 0 -0.1602 0 0.2181 0 0 0.1302 0 0 0 -0.0125 0 0 -0.0294 0 0 0 0.0068 0 1.01374 1 1 1 1 1 2 3.1762 2 3.1762 2 3.1762 3 3.1762 4 3.1762
C(1) 3.98(2) 0 0.054(14) 0.025(12) 0 -0.296(12) 0 0 0.084(13) -0.006(11) 0 0.018(12) -0.022(11) 0 0 0.338(14) 0.050(12) 0.029(15) 0 0 0.007(15) -0.012(13) 0 0 -0.056(18) 0.007(15) 1.015931 1 1 1 1 1 2 3.1762 2 3.1762 2 3.1762 3 3.1762 4 3.1762
C(7) 3.9339 0 -0.0162 0.0246 0 -0.2117 0 0 -0.0121 -0.0108 0 0.0224 0.0451 0 0 0.2394 -0.0055 0.0289 0 0 0.0126 -0.0277 0 0 -0.02 -0.0219 1.02002 1 1 1 1 1 2 3.1762 2 3.1762 2 3.1762 3 3.1762 4 3.1762
C(14) 3.90(3) 0 -0.019(12) 0.031(12) 0 -0.243(11) 0 0 -0.039(11) -0.014(12) 0 0.002(10) 0.031(11) 0 0 0.243(12) -0.030(11) 0.028(14) 0 0 0.020(13) -0.036(13) 0 0 -0.005(14) 0.002(14) 1.02002 1 1 1 1 1 2 3.1762 2 3.1762 2 3.1762 3 3.1762 4 3.1762
C(12) 3.9339 0 -0.0162 0.0246 0 -0.2117 0 0 -0.0121 -0.0108 0 0.0224 0.0451 0 0 0.2394 -0.0055 0.0289 0 0 0.0126 -0.0277 0 0 -0.02 -0.0219 1.02002 1 1 1 1 1 2 3.1762 2 3.1762 2 3.1762 3 3.1762 4 3.1762
C(8) 3.95(2) 0 0.063(13) 0.020(12) 0 -0.281(12) 0 0 0.079(13) -0.033(11) 0 0.009(12) -0.004(11) 0 0 0.308(14) 0.034(12) 0.052(15) 0 0 0.019(14) 0.004(14) 0 0 -0.022(18) 0.014(16) 1.015931 1 1 1 1 1 2 3.1762 2 3.1762 2 3.1762 3 3.1762 4 3.1762
C(9) 3.9807 0 0 0 -0.1548 -0.0577 0 0 -0.1602 0 0.2181 0 0 0.1302 0 0 0 -0.0125 0 0 -0.0294 0 0 0 0.0068 0 1.01374 1 1 1 1 1 2 3.1762 2 3.1762 2 3.1762 3 3.1762 4 3.1762
C(13) 3.99(3) 0 0.001(13) -0.011(14) 0 -0.149(11) 0 0 0.021(12) -0.004(12) 0 0.000(11) 0.004(11) 0 0 0.236(13) 0.031(13) 0.006(14) 0 0 -0.002(14) -0.021(14) 0 0 -0.016(16) -0.007(16) 1.014566 1 1 1 1 1 2 3.1762 2 3.1762 2 3.1762 3 3.1762 4 3.1762
C(10) 3.9258 0 0 0 -0.0058 0.1163 0 0 -0.1597 0 -0.2004 0 0 -0.1034 0 0 0 0.0536 0 0 -0.0101 0 0 0 0.0173 0 1.019947 1 1 1 1 1 2 3.1762 2 3.1762 2 3.1762 3 3.1762 4 3.1762
C(11) 3.9807 0 0 0 -0.1548 -0.0577 0 0 -0.1602 0 0.2181 0 0 0.1302 0 0 0 -0.0125 0 0 -0.0294 0 0 0 0.0068 0 1.01374 1 1 1 1 1 2 3.1762 2 3.1762 2 3.1762 3 3.1762 4 3.1762
C(18) 3.93(2) 0 0.021(11) 0.025(11) 0 -0.273(11) 0 0 0.041(11) -0.009(10) 0 -0.044(11) 0.017(11) 0 0 0.371(12) -0.041(10) 0.016(14) 0 0 -0.024(13) -0.003(13) 0 0 -0.061(15) -0.027(13) 1.016311 1 1 1 1 1 2 3.1762 2 3.1762 2 3.1762 3 3.1762 4 3.1762
C(20) 3.72(2) 0 0 0 -0.017(6) -0.050(6) 0 0 0 0 0.244(7) 0 0 0 0 0 -0.131(6) 0.060(8) 0 0 0 0 0 0.053(7) 0 0 1.009611 1 1 1 1 1 2 3.1762 2 3.1762 2 3.1762 3 3.1762 4 3.1762
C(19) 3.7152 0 0 0 -0.0173 -0.0495 0 0 0 0 0.2444 0 0 0 0 0 -0.1313 0.0602 0 0 0 0 0 0.0531 0 0 1.009611 1 1 1 1 1 2 3.1762 2 3.1762 2 3.1762 3 3.1762 4 3.1762
C(15) 3.98(2) 0 0.045(12) 0.010(11) 0 -0.279(12) 0 0 0.079(12) -0.028(11) 0 -0.053(12) 0.026(11) 0 0 0.348(13) 0.000(10) 0.014(15) 0 0 -0.006(14) -0.027(13) 0 0 -0.040(15) 0.014(14) 1.016311 1 1 1 1 1 2 3.1762 2 3.1762 2 3.1762 3 3.1762 4 3.1762
C(16) 3.7152 0 0 0 -0.0173 -0.0495 0 0 0 0 0.2444 0 0 0 0 0 -0.1313 0.0602 0 0 0 0 0 0.0531 0 0 1.009611 1 1 1 1 1 2 3.1762 2 3.1762 2 3.1762 3 3.1762 4 3.1762
C(17) 3.7152 0 0 0 -0.0173 -0.0495 0 0 0 0 0.2444 0 0 0 0 0 -0.1313 0.0602 0 0 0 0 0 0.0531 0 0 1.009611 1 1 1 1 1 2 3.1762 2 3.1762 2 3.1762 3 3.1762 4 3.1762
H(5) 0.999(9) 0 0 0 0.166(6) 0.103(8) 0 0 0 0 0.0127 0 0 0 0 0 0 -0.002 0 0 0 0 0 0 0 0 1.13642 1.2 1.2 1.2 1.2 1.2 0 2 1 2 2 2 3 2 4 2
H(7) 0.9992 0 0 0 0.1659 0.1026 0 0 0 0 0.0127 0 0 0 0 0 0 -0.002 0 0 0 0 0 0 0 0 1.13642 1.2 1.2 1.2 1.2 1.2 0 2 1 2 2 2 3 2 4 2
H(12) 0.9992 0 0 0 0.1659 0.1026 0 0 0 0 0.0127 0 0 0 0 0 0 -0.002 0 0 0 0 0 0 0 0 1.13642 1.2 1.2 1.2 1.2 1.2 0 2 1 2 2 2 3 2 4 2
H(3) 0.9992 0 0 0 0.1659 0.1026 0 0 0 0 0.0127 0 0 0 0 0 0 -0.002 0 0 0 0 0 0 0 0 1.13642 1.2 1.2 1.2 1.2 1.2 0 2 1 2 2 2 3 2 4 2
H(14) 0.9992 0 0 0 0.1659 0.1026 0 0 0 0 0.0127 0 0 0 0 0 0 -0.002 0 0 0 0 0 0 0 0 1.13642 1.2 1.2 1.2 1.2 1.2 0 2 1 2 2 2 3 2 4 2
H(8A) 1.044(10) 0 0 0 0.227(7) 0.191(9) 0 0 0 0 0.0151 0 0 0 0 0 0 -0.0083 0 0 0 0 0 0 0 0 1.110704 1.2 1.2 1.2 1.2 1.2 0 2 1 2 2 2 3 2 4 2
H(10) 0.9992 0 0 0 0.1659 0.1026 0 0 0 0 0.0127 0 0 0 0 0 0 -0.002 0 0 0 0 0 0 0 0 1.13642 1.2 1.2 1.2 1.2 1.2 0 2 1 2 2 2 3 2 4 2
H(5B) 1.0441 0 0 0 0.2267 0.1906 0 0 0 0 0.0151 0 0 0 0 0 0 -0.0083 0 0 0 0 0 0 0 0 1.110704 1.2 1.2 1.2 1.2 1.2 0 2 1 2 2 2 3 2 4 2
H(5A) 1.0441 0 0 0 0.2267 0.1906 0 0 0 0 0.0151 0 0 0 0 0 0 -0.0083 0 0 0 0 0 0 0 0 1.110704 1.2 1.2 1.2 1.2 1.2 0 2 1 2 2 2 3 2 4 2
H(20B) 1.107(8) 0 0 0 0.184(5) 0.145(7) 0 0 0 0 0.0313 0 0 0 0 0 0 0.017 0 0 0 0 0 0 0 0 1.112822 1.2 1.2 1.2 1.2 1.2 0 2 1 2 2 2 3 2 4 2
H(19A) 1.1065 0 0 0 0.1843 0.1445 0 0 0 0 0.0313 0 0 0 0 0 0 0.017 0 0 0 0 0 0 0 0 1.112822 1.2 1.2 1.2 1.2 1.2 0 2 1 2 2 2 3 2 4 2
H(8B) 1.0441 0 0 0 0.2267 0.1906 0 0 0 0 0.0151 0 0 0 0 0 0 -0.0083 0 0 0 0 0 0 0 0 1.110704 1.2 1.2 1.2 1.2 1.2 0 2 1 2 2 2 3 2 4 2
H(20A) 1.1065 0 0 0 0.1843 0.1445 0 0 0 0 0.0313 0 0 0 0 0 0 0.017 0 0 0 0 0 0 0 0 1.112822 1.2 1.2 1.2 1.2 1.2 0 2 1 2 2 2 3 2 4 2
H(19C) 1.1065 0 0 0 0.1843 0.1445 0 0 0 0 0.0313 0 0 0 0 0 0 0.017 0 0 0 0 0 0 0 0 1.112822 1.2 1.2 1.2 1.2 1.2 0 2 1 2 2 2 3 2 4 2
H(19B) 1.1065 0 0 0 0.1843 0.1445 0 0 0 0 0.0313 0 0 0 0 0 0 0.017 0 0 0 0 0 0 0 0 1.112822 1.2 1.2 1.2 1.2 1.2 0 2 1 2 2 2 3 2 4 2
H(20C) 1.1065 0 0 0 0.1843 0.1445 0 0 0 0 0.0313 0 0 0 0 0 0 0.017 0 0 0 0 0 0 0 0 1.112822 1.2 1.2 1.2 1.2 1.2 0 2 1 2 2 2 3 2 4 2
H(1) 0.831(15) 0 0 0 0.090(13) 0.19(2) 0 0 0 0 0.0171 0 0 0 0 0 0 -0.0278 0 0 0 0 0 0 0 0 1.119673 1.2 1.2 1.2 1.2 1.2 0 2 1 2 2 2 3 2 4 2
H(16C) 1.1065 0 0 0 0.1843 0.1445 0 0 0 0 0.0313 0 0 0 0 0 0 0.017 0 0 0 0 0 0 0 0 1.112822 1.2 1.2 1.2 1.2 1.2 0 2 1 2 2 2 3 2 4 2
H(16B) 1.1065 0 0 0 0.1843 0.1445 0 0 0 0 0.0313 0 0 0 0 0 0 0.017 0 0 0 0 0 0 0 0 1.112822 1.2 1.2 1.2 1.2 1.2 0 2 1 2 2 2 3 2 4 2
H(16A) 1.1065 0 0 0 0.1843 0.1445 0 0 0 0 0.0313 0 0 0 0 0 0 0.017 0 0 0 0 0 0 0 0 1.112822 1.2 1.2 1.2 1.2 1.2 0 2 1 2 2 2 3 2 4 2
H(9) 0.820(16) 0 0 0 0.055(15) 0.12(2) 0 0 0 0 0.0171 0 0 0 0 0 0 -0.0278 0 0 0 0 0 0 0 0 1.119673 1.2 1.2 1.2 1.2 1.2 0 2 1 2 2 2 3 2 4 2
H(17A) 1.1065 0 0 0 0.1843 0.1445 0 0 0 0 0.0313 0 0 0 0 0 0 0.017 0 0 0 0 0 0 0 0 1.112822 1.2 1.2 1.2 1.2 1.2 0 2 1 2 2 2 3 2 4 2
H(17B) 1.1065 0 0 0 0.1843 0.1445 0 0 0 0 0.0313 0 0 0 0 0 0 0.017 0 0 0 0 0 0 0 0 1.112822 1.2 1.2 1.2 1.2 1.2 0 2 1 2 2 2 3 2 4 2
H(17C) 1.1065 0 0 0 0.1843 0.1445 0 0 0 0 0.0313 0 0 0 0 0 0 0.017 0 0 0 0 0 0 0 0 1.112822 1.2 1.2 1.2 1.2 1.2 0 2 1 2 2 2 3 2 4 2

loop_
_atom_site_aniso_label
_atom_site_aniso_U_11
_atom_site_aniso_U_22
_atom_site_aniso_U_33
_atom_site_aniso_U_12
_atom_site_aniso_U_13
_atom_site_aniso_U_23
O(1) 0.01701(13) 0.01882(13) 0.02870(16) 0.00072(13) 0.00431(12) 0.00093(12)
O(2) 0.01933(14) 0.02544(14) 0.03299(18) 0.00379(10) 0.00579(13) 0.01256(15)
O(5) 0.02335(11) 0.02875(11) 0.03003(13) 0.00955(9) 0.00635(10) 0.00636(10)
O(3) 0.03034(12) 0.01906(9) 0.02456(11) -0.00190(9) 0.00225(9) 0.00441(8)
O(6) 0.02510(11) 0.03077(12) 0.03063(13) 0.00396(10) 0.01283(10) 0.00407(11)
O(4) 0.02556(11) 0.02275(10) 0.02956(13) 0.00624(9) 0.00029(9) 0.00552(10)
O(9) 0.02130(13) 0.01658(12) 0.02802(15) -0.00073(13) 0.00489(14) -0.00490(12)
O(10) 0.02746(15) 0.01665(11) 0.02361(13) -0.00250(9) 0.00590(13) -0.00494(12)
O(8) 0.03342(13) 0.02517(11) 0.02745(12) 0.00084(10) -0.00356(11) -0.00945(10)
O(7) 0.03652(14) 0.02291(10) 0.03024(13) -0.00897(10) -0.00707(11) -0.00189(10)
O(12) 0.03358(15) 0.0567(2) 0.03495(16) -0.01403(15) 0.01267(13) -0.00708(15)
O(11) 0.02997(14) 0.0505(2) 0.04457(18) -0.00404(13) 0.01192(14) -0.02196(15)
O(14) 0.02254(13) 0.01389(13) 0.03242(17) 0.00008(7) 0.00611(15) -0.00294(8)
O(13) 0.02034(14) 0.02056(17) 0.0332(2) -0.00088(8) 0.00953(14) -0.00174(8)
N(2) 0.01754(10) 0.02238(10) 0.01960(10) 0.00259(8) 0.00355(8) -0.00013(9)
N(1) 0.02279(11) 0.01577(8) 0.01839(10) 0.00064(7) -0.00119(8) 0.00090(7)
N(3) 0.02745(12) 0.01823(9) 0.02183(11) -0.00129(9) -0.00755(10) -0.00225(8)
N(4) 0.02297(12) 0.04258(18) 0.02675(14) -0.00501(12) 0.00510(11) -0.00866(12)
N(7) 0.02677(12) 0.01355(10) 0.02123(13) -0.00070(10) 0.00755(11) -0.00129(8)
N(8) 0.02973(14) 0.01495(10) 0.03221(16) 0.00157(10) 0.01335(14) -0.00155(11)
N(5) 0.02113(12) 0.02191(12) 0.0372(2) 0.00264(11) 0.00352(13) -0.00179(12)
N(6) 0.01994(13) 0.02407(14) 0.03540(18) -0.00274(11) 0.00509(12) 0.00389(11)
C(6) 0.01544(10) 0.01689(10) 0.01700(11) 0.00028(9) 0.00113(9) 0.00091(9)
C(4) 0.01770(10) 0.01558(9) 0.01661(10) -0.00015(7) -0.00017(8) 0.00051(8)
C(5) 0.01612(10) 0.01689(9) 0.01806(11) 0.00100(8) 0.00051(8) 0.00069(8)
C(3) 0.01775(10) 0.01736(9) 0.01787(11) -0.00060(9) 0.00166(8) 0.00081(8)
C(2) 0.01603(10) 0.01740(9) 0.01692(10) 0.00059(8) 0.00156(8) -0.00010(8)
C(1) 0.01568(11) 0.01899(11) 0.01990(12) 0.00058(10) 0.00158(9) 0.00255(10)
C(7) 0.01612(10) 0.01687(9) 0.01758(11) 0.00089(8) 0.00111(8) 0.00085(8)
C(14) 0.02001(12) 0.01662(10) 0.01843(11) 0.00032(9) -0.00126(10) -0.00235(10)
C(12) 0.01963(11) 0.02107(11) 0.01891(11) -0.00042(9) 0.00027(9) -0.00355(9)
C(8) 0.02041(12) 0.01497(10) 0.01859(11) 0.00014(9) 0.00077(10) -0.00192(9)
C(9) 0.02060(11) 0.01792(10) 0.01915(11) -0.00119(8) -0.00366(9) -0.00136(9)
C(13) 0.01861(11) 0.01636(10) 0.01753(11) 0.00020(9) -0.00056(10) -0.00150(9)
C(10) 0.02067(12) 0.02506(12) 0.02169(13) -0.00444(10) -0.00158(10) -0.00176(11)
C(11) 0.01937(11) 0.02665(13) 0.02026(12) -0.00260(10) 0.00030(10) -0.00320(10)
C(18) 0.02108(12) 0.01255(10) 0.01869(12) 0.00147(9) 0.00280(10) -0.00024(8)
C(20) 0.02451(13) 0.01964(11) 0.02531(14) 0.00256(9) 0.00682(11) -0.00164(10)
C(19) 0.0530(2) 0.01677(12) 0.03695(19) -0.00872(13) 0.02531(18) -0.00692(12)
C(15) 0.01714(12) 0.02043(13) 0.02489(15) -0.00081(10) 0.00240(10) 0.00004(10)
C(16) 0.03358(18) 0.02734(15) 0.03533(19) -0.00838(13) -0.00159(14) 0.00710(13)
C(17) 0.02282(14) 0.03975(19) 0.0365(2) 0.00342(13) 0.01116(13) 0.00658(15)
H(5) 0.024 0.044 0.052 0.019 0.009 0.007
H(7) 0.045 0.027 0.07 0.006 0.006 0.031
H(12) 0.056 0.035 0.049 0 0.009 -0.025
H(3) 0.047 0.043 0.045 -0.005 0.027 0.012
H(14) 0.035 0.049 0.049 0.002 0.015 -0.017
H(8A) 0.044 0.039 0.067 -0.012 0.019 0.012
H(10) 0.028 0.054 0.071 -0.027 0.002 0
H(5B) 0.076 0.019 0.081 0.006 -0.002 0.012
H(5A) 0.021 0.05 0.083 -0.008 0.01 -0.006
H(20B) 0.1 0.023 0.156 0.004 0.08 -0.019
H(19A) 0.084 0.041 0.051 -0.017 0.03 -0.021
H(8B) 0.075 0.018 0.088 0.016 0.039 0.013
H(20A) 0.03 0.119 0.077 -0.006 0.01 -0.023
H(19C) 0.157 0.042 0.072 0.026 0.021 0.018
H(19B) 0.059 0.046 0.142 -0.032 0.062 -0.028
H(20C) 0.111 0.132 0.027 0.063 0.027 0.021
H(1) 0.042 0.041 0.051 0.011 -0.008 0.004
H(16C) 0.059 0.064 0.149 -0.003 -0.042 0.042
H(16B) 0.085 0.085 0.25 -0.025 0.098 0.02
H(16A) 0.33 0.084 0.053 -0.047 -0.038 -0.018
H(9) 0.081 0.044 0.043 0.021 -0.018 -0.021
H(17A) 0.1 0.155 0.124 0.033 0.005 -0.08
H(17B) 0.085 0.055 0.42 -0.006 0.155 -0.024
H(17C) 0.175 0.201 0.083 0.159 0.05 0.05

loop_
_atom_site_label
_atom_site_fract_x
_atom_site_fract_y
_atom_site_fract_z
_atom_site_occupancy
_atom_site_symmetry_multiplicity
_atom_site_U_iso_or_equiv
O(1) 0.107164(17) 0.14802(8) 0.252379(12) 1 8 0.021
O(2) 0.159302(10) -0.12599(8) 0.261719(11) 1 8 0.026
O(5) 0.308768(10) -0.08006(5) 0.189186(10) 1 8 0.027
O(3) 0.213245(11) 0.78823(4) 0.127335(9) 1 8 0.025
O(6) 0.322960(10) 0.18655(5) 0.143874(11) 1 8 0.028
O(4) 0.144393(11) 0.76108(4) 0.155388(10) 1 8 0.026
O(9) 0.020985(17) 0.60447(7) 0.065085(13) 1 8 0.022
O(10) 0.052835(9) 0.35365(7) 0.020331(11) 1 8 0.022
O(8) 0.110930(12) 1.24796(5) 0.109430(11) 1 8 0.029
O(7) 0.174738(12) 1.33367(5) 0.076064(10) 1 8 0.030
O(12) 0.22918(2) 0.86478(13) -0.04271(2) 1 8 0.041
O(11) 0.203039(12) 0.53135(7) -0.046310(13) 1 8 0.041
O(14) -0.048335(9) 0.38142(7) 0.079254(9) 1 8 0.023
O(13) 0.049078(9) -0.04811(9) 0.296330(10) 1 8 0.024
N(2) 0.298567(10) 0.09432(4) 0.170848(9) 1 8 0.020
N(1) 0.184342(10) 0.69324(4) 0.149631(9) 1 8 0.019
N(3) 0.141199(11) 1.21203(5) 0.082235(10) 1 8 0.023
N(4) 0.202274(12) 0.71911(6) -0.031954(12) 1 8 0.031
N(7) -0.089728(13) 0.07035(5) 0.088264(10) 1 8 0.020
N(8) -0.019514(13) 0.06639(5) 0.050685(12) 1 8 0.025
N(5) 0.077810(13) -0.38964(6) 0.284733(13) 1 8 0.027
N(6) 0.003604(14) -0.33580(7) 0.313512(13) 1 8 0.026
C(6) 0.180618(12) 0.18224(5) 0.218613(11) 1 8 0.016
C(4) 0.198542(10) 0.48567(5) 0.171386(10) 1 8 0.017
C(5) 0.167274(11) 0.38240(5) 0.199121(10) 1 8 0.017
C(3) 0.242126(11) 0.39788(5) 0.161671(10) 1 8 0.018
C(2) 0.253904(10) 0.19906(5) 0.181805(10) 1 8 0.017
C(1) 0.147802(12) 0.05457(6) 0.246764(11) 1 8 0.018
C(7) 0.224422(11) 0.09061(5) 0.210374(10) 1 8 0.017
C(14) 0.098193(13) 0.87723(5) 0.060114(11) 1 8 0.018
C(12) 0.128682(12) 0.63276(5) 0.004502(11) 1 8 0.020
C(8) 0.053443(13) 0.53218(5) 0.039421(11) 1 8 0.018
C(9) 0.136813(11) 1.01262(5) 0.054724(10) 1 8 0.019
C(13) 0.094138(13) 0.68615(5) 0.034525(11) 1 8 0.018
C(10) 0.171567(12) 0.96790(6) 0.024708(11) 1 8 0.023
C(11) 0.166298(12) 0.77509(6) 0.000114(11) 1 8 0.022
C(18) -0.052147(13) 0.17609(5) 0.073213(10) 1 8 0.017
C(20) -0.121383(12) 0.17943(5) 0.118454(12) 1 8 0.023
C(19) -0.096401(18) -0.16291(6) 0.081412(15) 1 8 0.035
C(15) 0.043677(13) -0.25386(7) 0.298197(12) 1 8 0.021
C(16) -0.005296(15) -0.56961(7) 0.317035(15) 1 8 0.032
C(17) -0.033126(14) -0.18419(8) 0.326120(16) 1 8 0.033
H(5) 0.132849 0.454783 0.204452 1 8 0.040
H(7) 0.235117 -0.061619 0.22621 1 8 0.047
H(12) 0.125499 0.484932 -0.016145 1 8 0.046
H(3) 0.265211 0.482221 0.138761 1 8 0.044
H(14) 0.072282 0.921611 0.084193 1 8 0.044
H(8A) 0.007943 0.160295 0.038937 1 8 0.050
H(10) 0.201699 1.07841 0.021041 1 8 0.051
H(5B) 0.074755 -0.556718 0.286934 1 8 0.059
H(5A) 0.108977 -0.320187 0.2781 1 8 0.051
H(20B) -0.115964 0.352448 0.116669 1 8 0.091
H(19A) -0.082886 -0.21744 0.049603 1 8 0.058
H(8B) -0.019105 -0.098176 0.049927 1 8 0.059
H(20A) -0.157342 0.144851 0.108957 1 8 0.075
H(19C) -0.080333 -0.260968 0.108568 1 8 0.090
H(19B) -0.134545 -0.195835 0.080316 1 8 0.081
H(20C) -0.114865 0.124453 0.151572 1 8 0.089
H(1) 0.082522 0.044095 0.270983 1 8 0.045
H(16C) 0.022964 -0.650735 0.332219 1 8 0.092
H(16B) -0.033819 -0.600128 0.336883 1 8 0.137
H(16A) -0.011361 -0.644753 0.285989 1 8 0.157
H(9) -0.010113 0.486571 0.069416 1 8 0.057
H(17A) -0.020153 -0.069471 0.353288 1 8 0.126
H(17B) -0.060915 -0.256476 0.337755 1 8 0.182
H(17C) -0.04291 -0.079761 0.301573 1 8 0.152

loop_
_geom_angle_atom_site_label_1
_geom_angle_atom_site_label_2
_geom_angle_atom_site_label_3
_geom_angle
_geom_angle_site_symmetry_1
_geom_angle_site_symmetry_2
_geom_angle_site_symmetry_3
_geom_angle_publ_flag
O(5) N(2) O(6) 124.35(3) 1_555 1_555 1_555 yes
O(5) N(2) C(2) 117.90(3) 1_555 1_555 1_555 yes
O(6) N(2) C(2) 117.75(3) 1_555 1_555 1_555 yes
O(3) N(1) O(4) 124.20(3) 1_555 1_555 1_555 yes
O(8) N(3) O(7) 124.16(3) 1_555 1_555 1_555 yes
O(8) N(3) C(9) 118.17(3) 1_555 1_555 1_555 yes
O(7) N(3) C(9) 117.66(3) 1_555 1_555 1_555 yes
O(12) N(4) O(11) 124.58(5) 1_555 1_555 1_555 yes
O(12) N(4) C(11) 117.47(5) 1_555 1_555 1_555 yes
O(11) N(4) C(11) 117.95(3) 1_555 1_555 1_555 yes
C(18) N(7) C(20) 120.48(3) 1_555 1_555 1_555 yes
C(18) N(7) C(19) 121.77(3) 1_555 1_555 1_555 yes
C(20) N(7) C(19) 117.03(3) 1_555 1_555 1_555 yes
C(18) N(8) H(8A) 115.87(3) 1_555 1_555 1_555 yes
C(18) N(8) H(8B) 121.14(3) 1_555 1_555 1_555 yes
H(8A) N(8) H(8B) 122.23(4) 1_555 1_555 1_555 yes
C(15) N(5) H(5B) 121.84(3) 1_555 1_555 1_555 yes
C(15) N(5) H(5A) 116.62(3) 1_555 1_555 1_555 yes
H(5B) N(5) H(5A) 120.51(4) 1_555 1_555 1_555 yes
C(15) N(6) C(16) 122.91(4) 1_555 1_555 1_555 yes
C(15) N(6) C(17) 118.62(4) 1_555 1_555 1_555 yes
C(16) N(6) C(17) 118.45(4) 1_555 1_555 1_555 yes
C(5) C(6) C(1) 121.53(3) 1_555 1_555 1_555 yes
C(5) C(6) C(7) 120.30(3) 1_555 1_555 1_555 yes
C(1) C(6) C(7) 118.10(3) 1_555 1_555 1_555 yes
C(5) C(4) C(3) 123.13(3) 1_555 1_555 1_555 yes
C(6) C(5) C(4) 118.34(3) 1_555 1_555 1_555 yes
C(6) C(5) H(5) 121.44(3) 1_555 1_555 1_555 yes
C(4) C(5) H(5) 120.19(3) 1_555 1_555 1_555 yes
C(4) C(3) C(2) 116.51(3) 1_555 1_555 1_555 yes
C(4) C(3) H(3) 120.74(3) 1_555 1_555 1_555 yes
C(2) C(3) H(3) 122.74(3) 1_555 1_555 1_555 yes
N(2) C(2) C(3) 118.55(3) 1_555 1_555 1_555 yes
N(2) C(2) C(7) 118.59(3) 1_555 1_555 1_555 yes
C(3) C(2) C(7) 122.81(3) 1_555 1_555 1_555 yes
O(1) C(1) O(2) 124.65(4) 1_555 1_555 1_555 yes
O(1) C(1) C(6) 114.81(4) 1_555 1_555 1_555 yes
O(2) C(1) C(6) 120.52(3) 1_555 1_555 1_555 yes
C(6) C(7) C(2) 118.89(3) 1_555 1_555 1_555 yes
C(6) C(7) H(7) 120.24(3) 1_555 1_555 1_555 yes
C(2) C(7) H(7) 120.86(3) 1_555 1_555 1_555 yes
C(9) C(14) C(13) 118.74(4) 1_555 1_555 1_555 yes
C(9) C(14) H(14) 119.36(3) 1_555 1_555 1_555 yes
C(13) C(14) H(14) 121.90(4) 1_555 1_555 1_555 yes
C(13) C(12) C(11) 118.69(3) 1_555 1_555 1_555 yes
C(13) C(12) H(12) 120.71(3) 1_555 1_555 1_555 yes
C(11) C(12) H(12) 120.55(3) 1_555 1_555 1_555 yes
O(9) C(8) O(10) 125.26(4) 1_555 1_555 1_555 yes
O(9) C(8) C(13) 114.41(4) 1_555 1_555 1_555 yes
O(10) C(8) C(13) 120.33(3) 1_555 1_555 1_555 yes
N(3) C(9) C(14) 118.44(3) 1_555 1_555 1_555 yes
N(3) C(9) C(10) 118.52(3) 1_555 1_555 1_555 yes
C(14) C(9) C(10) 123.04(3) 1_555 1_555 1_555 yes
C(14) C(13) C(12) 120.16(3) 1_555 1_555 1_555 yes
C(14) C(13) C(8) 121.01(4) 1_555 1_555 1_555 yes
C(12) C(13) C(8) 118.81(3) 1_555 1_555 1_555 yes
C(9) C(10) C(11) 116.31(3) 1_555 1_555 1_555 yes
C(9) C(10) H(10) 121.48(3) 1_555 1_555 1_555 yes
C(11) C(10) H(10) 122.21(3) 1_555 1_555 1_555 yes
N(4) C(11) C(12) 118.41(3) 1_555 1_555 1_555 yes
N(4) C(11) C(10) 118.54(3) 1_555 1_555 1_555 yes
C(12) C(11) C(10) 123.05(3) 1_555 1_555 1_555 yes
O(14) C(18) N(7) 119.44(3) 1_555 1_555 1_555 yes
O(14) C(18) N(8) 120.34(3) 1_555 1_555 1_555 yes
N(7) C(18) N(8) 120.19(3) 1_555 1_555 1_555 yes
N(7) C(20) H(20B) 109.02(3) 1_555 1_555 1_555 yes
N(7) C(20) H(20A) 110.70(3) 1_555 1_555 1_555 yes
N(7) C(20) H(20C) 110.22(3) 1_555 1_555 1_555 yes
H(20B) C(20) H(20A) 108.66(3) 1_555 1_555 1_555 yes
H(20B) C(20) H(20C) 110.01(3) 1_555 1_555 1_555 yes
H(20A) C(20) H(20C) 108.22(3) 1_555 1_555 1_555 yes
N(7) C(19) H(19A) 111.93(3) 1_555 1_555 1_555 yes
N(7) C(19) H(19C) 112.73(4) 1_555 1_555 1_555 yes
N(7) C(19) H(19B) 107.81(4) 1_555 1_555 1_555 yes
H(19A) C(19) H(19C) 109.06(4) 1_555 1_555 1_555 yes
H(19A) C(19) H(19B) 107.56(4) 1_555 1_555 1_555 yes
H(19C) C(19) H(19B) 107.52(3) 1_555 1_555 1_555 yes
O(13) C(15) N(5) 120.38(3) 1_555 1_555 1_555 yes
O(13) C(15) N(6) 119.39(4) 1_555 1_555 1_555 yes
N(5) C(15) N(6) 120.23(4) 1_555 1_555 1_555 yes
N(6) C(16) H(16C) 111.64(4) 1_555 1_555 1_555 yes
N(6) C(16) H(16B) 111.03(4) 1_555 1_555 1_555 yes
N(6) C(16) H(16A) 113.00(4) 1_555 1_555 1_555 yes
H(16C) C(16) H(16B) 105.94(4) 1_555 1_555 1_555 yes
H(16C) C(16) H(16A) 105.93(4) 1_555 1_555 1_555 yes
H(16B) C(16) H(16A) 108.93(4) 1_555 1_555 1_555 yes
N(6) C(17) H(17A) 111.54(4) 1_555 1_555 1_555 yes
N(6) C(17) H(17B) 113.71(4) 1_555 1_555 1_555 yes
N(6) C(17) H(17C) 113.26(4) 1_555 1_555 1_555 yes
H(17A) C(17) H(17B) 105.63(4) 1_555 1_555 1_555 yes
H(17A) C(17) H(17C) 101.70(4) 1_555 1_555 1_555 yes
H(17B) C(17) H(17C) 110.08(4) 1_555 1_555 1_555 yes

loop_
_geom_bond_atom_site_label_1
_geom_bond_atom_site_label_2
_geom_bond_distance
_geom_bond_site_symmetry_1
_geom_bond_site_symmetry_2
_geom_bond_publ_flag
O(1) C(1) 1.3037(6) 1_555 1_555 yes
O(2) C(1) 1.2268(6) 1_555 1_555 yes
O(5) N(2) 1.2246(4) 1_555 1_555 yes
O(3) N(1) 1.2238(4) 1_555 1_555 yes
O(6) N(2) 1.2209(4) 1_555 1_555 yes
O(4) N(1) 1.2259(4) 1_555 1_555 yes
O(9) C(8) 1.2998(6) 1_555 1_555 yes
O(10) C(8) 1.2283(6) 1_555 1_555 yes
O(8) N(3) 1.2262(5) 1_555 1_555 yes
O(7) N(3) 1.2270(4) 1_555 1_555 yes
O(12) N(4) 1.2232(8) 1_555 1_555 yes
O(11) N(4) 1.2230(5) 1_555 1_555 yes
O(14) C(18) 1.2691(5) 1_555 1_555 yes
O(13) C(15) 1.2657(6) 1_555 1_555 yes
N(2) C(2) 1.4688(4) 1_555 1_555 yes
N(3) C(9) 1.4689(4) 1_555 1_555 yes
N(4) C(11) 1.4689(5) 1_555 1_555 yes
N(7) C(18) 1.3403(5) 1_555 1_555 yes
N(7) C(20) 1.4594(5) 1_555 1_555 yes
N(7) C(19) 1.4484(5) 1_555 1_555 yes
N(8) C(18) 1.3455(5) 1_555 1_555 yes
N(8) H(8A) 1.0400(3) 1_555 1_555 yes
N(8) H(8B) 1.0040(3) 1_555 1_555 yes
N(5) C(15) 1.3487(6) 1_555 1_555 yes
N(5) H(5B) 1.0250(3) 1_555 1_555 yes
N(5) H(5A) 1.0080(3) 1_555 1_555 yes
N(6) C(15) 1.3404(5) 1_555 1_555 yes
N(6) C(16) 1.4528(6) 1_555 1_555 yes
N(6) C(17) 1.4550(6) 1_555 1_555 yes
C(6) C(5) 1.3970(4) 1_555 1_555 yes
C(6) C(1) 1.4986(5) 1_555 1_555 yes
C(6) C(7) 1.3945(5) 1_555 1_555 yes
C(4) C(5) 1.3897(4) 1_555 1_555 yes
C(4) C(3) 1.3898(4) 1_555 1_555 yes
C(5) H(5) 1.0900(3) 1_555 1_555 yes
C(3) C(2) 1.3873(4) 1_555 1_555 yes
C(3) H(3) 1.0950(3) 1_555 1_555 yes
C(2) C(7) 1.3873(4) 1_555 1_555 yes
C(7) H(7) 1.0790(3) 1_555 1_555 yes
C(14) C(9) 1.3871(5) 1_555 1_555 yes
C(14) C(13) 1.3947(5) 1_555 1_555 yes
C(14) H(14) 1.0840(4) 1_555 1_555 yes
C(12) C(13) 1.3944(5) 1_555 1_555 yes
C(12) C(11) 1.3865(5) 1_555 1_555 yes
C(12) H(12) 1.0930(3) 1_555 1_555 yes
C(8) C(13) 1.5005(5) 1_555 1_555 yes
C(9) C(10) 1.3873(5) 1_555 1_555 yes
C(10) C(11) 1.3902(5) 1_555 1_555 yes
C(10) H(10) 1.0980(4) 1_555 1_555 yes
C(20) H(20B) 1.0680(3) 1_555 1_555 yes
C(20) H(20A) 1.0680(4) 1_555 1_555 yes
C(20) H(20C) 1.0510(4) 1_555 1_555 yes
C(19) H(19A) 1.0900(4) 1_555 1_555 yes
C(19) H(19C) 1.0900(5) 1_555 1_555 yes
C(19) H(19B) 1.1000(5) 1_555 1_555 yes
C(16) H(16C) 1.0300(4) 1_555 1_555 yes
C(16) H(16B) 1.0400(4) 1_555 1_555 yes
C(16) H(16A) 1.0400(5) 1_555 1_555 yes
C(17) H(17A) 1.1200(5) 1_555 1_555 yes
C(17) H(17B) 0.9800(4) 1_555 1_555 yes
C(17) H(17C) 1.0000(4) 1_555 1_555 yes

loop_
_atom_site_anharm_gc_c_label
_atom_site_anharm_gc_c_111
_atom_site_anharm_gc_c_222
_atom_site_anharm_gc_c_333
_atom_site_anharm_gc_c_112
_atom_site_anharm_gc_c_122
_atom_site_anharm_gc_c_113
_atom_site_anharm_gc_c_133
_atom_site_anharm_gc_c_223
_atom_site_anharm_gc_c_233
_atom_site_anharm_gc_c_123
O(12) -0.000041(4) -0.0067(7) -0.000002(4) 0.000206(14) -0.00061(8) -0.000021(2) -0.000012(2) -0.00046(7) 0.000094(13) 0.000127(10)

loop_
_atom_local_dummy_label
_atom_local_dummy_fract_x
_atom_local_dummy_fract_y
_atom_local_dummy_fract_z
DUM0 0 0 0
DUM1 0.220329 0.321889 0.182128
DUM2 0.144202 0.866543 0.028412
